data_2230087
loop_
_publ_author_name
'Song, Cheng-Li'
'Liu, Ke'
'Zhang, Ai-Jiang'
'Xu, Zhu-Guo'
'Zhang, Hao-Li'

_publ_section_title
;
 Dimethyl 2,5-bis(5-hexylthiophen-2-yl)benzene-1,4-dioate
;
_journal_coeditor_code NG5141
_journal_issue 5
_journal_name_full 'Acta Crystallographica Section E'
_journal_page_first o1059
_journal_paper_doi 10.1107/S1600536811011718
_journal_volume 67
_journal_year 2011
_chemical_formula_iupac 'C30 H38 O4 S2'
_chemical_formula_moiety 'C30 H38 O4 S2'
_chemical_formula_sum 'C30 H38 O4 S2'
_chemical_formula_weight 526.72
_chemical_melting_point 362
_chemical_name_systematic
;
Dimethyl 2,5-bis(5-hexylthiophen-2-yl)benzene-1,4-dioate
;
_space_group_IT_number 13
_symmetry_cell_setting monoclinic
_symmetry_space_group_name_Hall '-P 2yc'
_symmetry_space_group_name_H-M 'P 1 2/c 1'
_atom_sites_solution_hydrogens geom
_atom_sites_solution_primary direct
_atom_sites_solution_secondary difmap
_audit_creation_method SHELXL-97
_cell_angle_alpha 90.00
_cell_angle_beta 104.470(4)
_cell_angle_gamma 90.00
_cell_formula_units_Z 2
_cell_length_a 15.617(6)
_cell_length_b 8.083(3)
_cell_length_c 11.585(4)
_cell_measurement_reflns_used 1616
_cell_measurement_temperature 293(2)
_cell_measurement_theta_max 25.79
_cell_measurement_theta_min 2.52
_cell_volume 1416.0(9)
_computing_cell_refinement 'SAINT (Bruker, 2005)'
_computing_data_collection 'APEX2 (Bruker, 2005)'
_computing_data_reduction 'SAINT (Bruker, 2005)'
_computing_molecular_graphics 'SHELXTL (Sheldrick, 2008)'
_computing_publication_material 'SHELXTL (Sheldrick, 2008)'
_computing_structure_refinement 'SHELXL97 (Sheldrick, 2008)'
_computing_structure_solution 'SHELXS97 (Sheldrick, 2008)'
_diffrn_ambient_temperature 293(2)
_diffrn_measured_fraction_theta_full 0.987
_diffrn_measured_fraction_theta_max 0.987
_diffrn_measurement_device_type 'Bruker APEXII CCD'
_diffrn_measurement_method '\f and \w scans'
_diffrn_radiation_monochromator graphite
_diffrn_radiation_source 'fine-focus sealed tube'
_diffrn_radiation_type MoK\a
_diffrn_radiation_wavelength 0.71073
_diffrn_reflns_av_R_equivalents 0.0309
_diffrn_reflns_av_sigmaI/netI 0.0390
_diffrn_reflns_limit_h_max 18
_diffrn_reflns_limit_h_min -16
_diffrn_reflns_limit_k_max 9
_diffrn_reflns_limit_k_min -8
_diffrn_reflns_limit_l_max 13
_diffrn_reflns_limit_l_min -13
_diffrn_reflns_number 6083
_diffrn_reflns_theta_full 25.10
_diffrn_reflns_theta_max 25.10
_diffrn_reflns_theta_min 2.52
_exptl_absorpt_coefficient_mu 0.221
_exptl_absorpt_correction_T_max 0.9593
_exptl_absorpt_correction_T_min 0.9267
_exptl_absorpt_correction_type multi-scan
_exptl_absorpt_process_details '(SADABS; Bruker, 2005)'
_exptl_crystal_colour colorless
_exptl_crystal_density_diffrn 1.235
_exptl_crystal_density_method 'not measured'
_exptl_crystal_description block
_exptl_crystal_F_000 564
_exptl_crystal_size_max 0.35
_exptl_crystal_size_mid 0.32
_exptl_crystal_size_min 0.19
_refine_diff_density_max 0.164
_refine_diff_density_min -0.232
_refine_ls_extinction_method none
_refine_ls_goodness_of_fit_ref 1.040
_refine_ls_hydrogen_treatment constr
_refine_ls_matrix_type full
_refine_ls_number_parameters 165
_refine_ls_number_reflns 2490
_refine_ls_number_restraints 0
_refine_ls_restrained_S_all 1.040
_refine_ls_R_factor_all 0.0593
_refine_ls_R_factor_gt 0.0412
_refine_ls_shift/su_max 0.000
_refine_ls_shift/su_mean 0.000
_refine_ls_structure_factor_coef Fsqd
_refine_ls_weighting_details 'calc w=1/[\s^2^(Fo^2^)+(0.0496P)^2^+0.1877P] where P=(Fo^2^+2Fc^2^)/3'
_refine_ls_weighting_scheme calc
_refine_ls_wR_factor_gt 0.0943
_refine_ls_wR_factor_ref 0.1042
_reflns_number_gt 1865
_reflns_number_total 2490
_reflns_threshold_expression >2sigma(I)
_cod_data_source_file ng5141.cif
_cod_data_source_block I
_cod_original_sg_symbol_H-M 'P 2/c'
_cod_database_code 2230087
_cod_database_fobs_code 2230087

loop_
_symmetry_equiv_pos_as_xyz
'x, y, z'
'-x, y, -z+1/2'
'-x, -y, -z'
'x, -y, z-1/2'

loop_
_atom_site_type_symbol
_atom_site_label
_atom_site_fract_x
_atom_site_fract_y
_atom_site_fract_z
_atom_site_U_iso_or_equiv
_atom_site_adp_type
_atom_site_calc_flag
_atom_site_refinement_flags
_atom_site_occupancy
_atom_site_disorder_assembly
_atom_site_disorder_group
C C1 0.07441(12) 0.8250(2) -0.01209(17) 0.0320(5) Uani d . 1 . .
C C2 0.03976(12) 0.6534(2) -0.00661(17) 0.0301(4) Uani d . 1 . .
C C3 0.07574(12) 0.5472(2) 0.08892(16) 0.0309(5) Uani d . 1 . .
C C4 0.15632(12) 0.5867(2) 0.18357(17) 0.0329(5) Uani d . 1 . .
C C5 0.16918(13) 0.5716(3) 0.30285(18) 0.0411(5) Uani d . 1 . .
H H5 0.1254 0.5364 0.3388 0.049 Uiso calc R 1 . .
C C6 0.25579(14) 0.6143(3) 0.36780(19) 0.0457(6) Uani d . 1 . .
H H6 0.2739 0.6121 0.4506 0.055 Uiso calc R 1 . .
C C7 0.30953(12) 0.6585(2) 0.29820(18) 0.0364(5) Uani d . 1 . .
C C8 0.40559(13) 0.7071(3) 0.3327(2) 0.0480(6) Uani d . 1 . .
H H8A 0.4122 0.8115 0.2946 0.058 Uiso calc R 1 . .
H H8B 0.4393 0.6246 0.3020 0.058 Uiso calc R 1 . .
C C9 0.44453(13) 0.7245(3) 0.4653(2) 0.0472(6) Uani d . 1 . .
H H9A 0.4376 0.6205 0.5037 0.057 Uiso calc R 1 . .
H H9B 0.4115 0.8080 0.4960 0.057 Uiso calc R 1 . .
C C10 0.54203(14) 0.7720(3) 0.4984(2) 0.0504(6) Uani d . 1 . .
H H10A 0.5750 0.6890 0.4672 0.060 Uiso calc R 1 . .
H H10B 0.5489 0.8764 0.4604 0.060 Uiso calc R 1 . .
C C11 0.58113(14) 0.7884(3) 0.6310(2) 0.0539(6) Uani d . 1 . .
H H11A 0.5466 0.8688 0.6621 0.065 Uiso calc R 1 . .
H H11B 0.5752 0.6830 0.6682 0.065 Uiso calc R 1 . .
C C12 0.67691(15) 0.8399(3) 0.6673(2) 0.0581(7) Uani d . 1 . .
H H12A 0.7115 0.7618 0.6342 0.070 Uiso calc R 1 . .
H H12B 0.6827 0.9475 0.6330 0.070 Uiso calc R 1 . .
C C13 0.71464(18) 0.8491(3) 0.7999(2) 0.0792(9) Uani d . 1 . .
H H13A 0.6816 0.9277 0.8334 0.119 Uiso calc R 1 . .
H H13B 0.7754 0.8833 0.8164 0.119 Uiso calc R 1 . .
H H13C 0.7111 0.7422 0.8345 0.119 Uiso calc R 1 . .
C C14 0.03448(12) 0.3957(2) 0.09348(17) 0.0327(5) Uani d . 1 . .
H H14 0.0574 0.3248 0.1569 0.039 Uiso calc R 1 . .
C C15 0.11166(16) 1.0295(3) -0.1356(2) 0.0549(6) Uani d . 1 . .
H H15A 0.0682 1.1060 -0.1218 0.082 Uiso calc R 1 . .
H H15B 0.1181 1.0434 -0.2153 0.082 Uiso calc R 1 . .
H H15C 0.1673 1.0503 -0.0797 0.082 Uiso calc R 1 . .
O O1 0.08339(9) 0.86154(16) -0.12051(12) 0.0441(4) Uani d . 1 . .
O O2 0.09033(9) 0.91985(17) 0.07033(12) 0.0444(4) Uani d . 1 . .
S S1 0.25288(3) 0.65154(7) 0.15037(5) 0.0447(2) Uani d . 1 . .

loop_
_atom_site_aniso_label
_atom_site_aniso_U_11
_atom_site_aniso_U_22
_atom_site_aniso_U_33
_atom_site_aniso_U_12
_atom_site_aniso_U_13
_atom_site_aniso_U_23
C1 0.0258(10) 0.0378(11) 0.0301(12) -0.0019(8) 0.0026(9) -0.0002(9)
C2 0.0278(10) 0.0345(10) 0.0280(11) -0.0041(8) 0.0071(8) -0.0029(9)
C3 0.0264(10) 0.0364(11) 0.0283(12) -0.0025(8) 0.0039(8) -0.0035(9)
C4 0.0285(10) 0.0340(10) 0.0337(12) -0.0047(8) 0.0031(9) -0.0004(9)
C5 0.0347(12) 0.0546(13) 0.0321(13) -0.0116(10) 0.0048(9) 0.0031(10)
C6 0.0422(13) 0.0577(14) 0.0311(13) -0.0109(10) -0.0025(10) 0.0009(10)
C7 0.0282(10) 0.0383(11) 0.0379(13) -0.0035(9) -0.0010(9) -0.0023(9)
C8 0.0298(11) 0.0531(13) 0.0562(16) -0.0086(10) 0.0017(11) -0.0064(11)
C9 0.0319(12) 0.0486(13) 0.0535(15) -0.0053(10) -0.0032(11) -0.0030(11)
C10 0.0336(12) 0.0491(13) 0.0603(17) -0.0045(10) -0.0037(11) -0.0043(12)
C11 0.0404(13) 0.0528(14) 0.0580(17) -0.0087(11) -0.0072(12) 0.0015(12)
C12 0.0387(13) 0.0582(15) 0.0659(18) -0.0052(11) -0.0086(12) -0.0039(13)
C13 0.0651(18) 0.085(2) 0.066(2) -0.0177(15) -0.0225(15) 0.0089(16)
C14 0.0298(10) 0.0379(11) 0.0279(11) -0.0003(8) 0.0023(9) 0.0011(9)
C15 0.0672(16) 0.0483(14) 0.0546(16) -0.0134(12) 0.0257(13) 0.0083(11)
O1 0.0577(10) 0.0423(9) 0.0349(9) -0.0128(7) 0.0162(7) -0.0015(6)
O2 0.0542(9) 0.0409(8) 0.0345(9) -0.0097(7) 0.0039(7) -0.0071(7)
S1 0.0315(3) 0.0660(4) 0.0355(4) -0.0110(3) 0.0062(2) -0.0034(3)

loop_
_atom_type_symbol
_atom_type_description
_atom_type_scat_dispersion_real
_atom_type_scat_dispersion_imag
_atom_type_scat_source
C C 0.0033 0.0016 'International Tables Vol C Tables 4.2.6.8 and 6.1.1.4'
H H 0.0000 0.0000 'International Tables Vol C Tables 4.2.6.8 and 6.1.1.4'
O O 0.0106 0.0060 'International Tables Vol C Tables 4.2.6.8 and 6.1.1.4'
S S 0.1246 0.1234 'International Tables Vol C Tables 4.2.6.8 and 6.1.1.4'

loop_
_geom_angle_atom_site_label_1
_geom_angle_atom_site_label_2
_geom_angle_atom_site_label_3
_geom_angle_site_symmetry_1
_geom_angle_site_symmetry_3
_geom_angle
_geom_angle_publ_flag
O2 C1 O1 . . 123.96(18) ?
O2 C1 C2 . . 124.28(18) ?
O1 C1 C2 . . 111.74(16) ?
C14 C2 C3 3_565 . 119.57(16) ?
C14 C2 C1 3_565 . 118.65(16) ?
C3 C2 C1 . . 121.56(16) ?
C14 C3 C2 . . 118.10(17) ?
C14 C3 C4 . . 118.50(17) ?
C2 C3 C4 . . 123.39(17) ?
C5 C4 C3 . . 128.22(18) ?
C5 C4 S1 . . 109.88(14) ?
C3 C4 S1 . . 121.82(14) ?
C4 C5 C6 . . 113.54(19) ?
C4 C5 H5 . . 123.2 ?
C6 C5 H5 . . 123.2 ?
C7 C6 C5 . . 113.65(19) ?
C7 C6 H6 . . 123.2 ?
C5 C6 H6 . . 123.2 ?
C6 C7 C8 . . 129.7(2) ?
C6 C7 S1 . . 110.14(15) ?
C8 C7 S1 . . 120.20(16) ?
C7 C8 C9 . . 114.55(19) ?
C7 C8 H8A . . 108.6 ?
C9 C8 H8A . . 108.6 ?
C7 C8 H8B . . 108.6 ?
C9 C8 H8B . . 108.6 ?
H8A C8 H8B . . 107.6 ?
C8 C9 C10 . . 113.74(19) ?
C8 C9 H9A . . 108.8 ?
C10 C9 H9A . . 108.8 ?
C8 C9 H9B . . 108.8 ?
C10 C9 H9B . . 108.8 ?
H9A C9 H9B . . 107.7 ?
C11 C10 C9 . . 113.8(2) ?
C11 C10 H10A . . 108.8 ?
C9 C10 H10A . . 108.8 ?
C11 C10 H10B . . 108.8 ?
C9 C10 H10B . . 108.8 ?
H10A C10 H10B . . 107.7 ?
C12 C11 C10 . . 115.4(2) ?
C12 C11 H11A . . 108.4 ?
C10 C11 H11A . . 108.4 ?
C12 C11 H11B . . 108.4 ?
C10 C11 H11B . . 108.4 ?
H11A C11 H11B . . 107.5 ?
C13 C12 C11 . . 114.0(2) ?
C13 C12 H12A . . 108.7 ?
C11 C12 H12A . . 108.7 ?
C13 C12 H12B . . 108.7 ?
C11 C12 H12B . . 108.7 ?
H12A C12 H12B . . 107.6 ?
C12 C13 H13A . . 109.5 ?
C12 C13 H13B . . 109.5 ?
H13A C13 H13B . . 109.5 ?
C12 C13 H13C . . 109.5 ?
H13A C13 H13C . . 109.5 ?
H13B C13 H13C . . 109.5 ?
C2 C14 C3 3_565 . 122.33(18) ?
C2 C14 H14 3_565 . 118.8 ?
C3 C14 H14 . . 118.8 ?
O1 C15 H15A . . 109.5 ?
O1 C15 H15B . . 109.5 ?
H15A C15 H15B . . 109.5 ?
O1 C15 H15C . . 109.5 ?
H15A C15 H15C . . 109.5 ?
H15B C15 H15C . . 109.5 ?
C1 O1 C15 . . 115.35(16) ?
C7 S1 C4 . . 92.78(10) ?

loop_
_geom_bond_atom_site_label_1
_geom_bond_atom_site_label_2
_geom_bond_site_symmetry_2
_geom_bond_distance
_geom_bond_publ_flag
C1 O2 . 1.201(2) ?
C1 O1 . 1.331(2) ?
C1 C2 . 1.496(3) ?
C2 C14 3_565 1.390(3) ?
C2 C3 . 1.403(3) ?
C3 C14 . 1.391(3) ?
C3 C4 . 1.483(2) ?
C4 C5 . 1.351(3) ?
C4 S1 . 1.728(2) ?
C5 C6 . 1.416(3) ?
C5 H5 . 0.9300 ?
C6 C7 . 1.349(3) ?
C6 H6 . 0.9300 ?
C7 C8 . 1.505(3) ?
C7 S1 . 1.721(2) ?
C8 C9 . 1.511(3) ?
C8 H8A . 0.9700 ?
C8 H8B . 0.9700 ?
C9 C10 . 1.523(3) ?
C9 H9A . 0.9700 ?
C9 H9B . 0.9700 ?
C10 C11 . 1.510(3) ?
C10 H10A . 0.9700 ?
C10 H10B . 0.9700 ?
C11 C12 . 1.508(3) ?
C11 H11A . 0.9700 ?
C11 H11B . 0.9700 ?
C12 C13 . 1.503(3) ?
C12 H12A . 0.9700 ?
C12 H12B . 0.9700 ?
C13 H13A . 0.9600 ?
C13 H13B . 0.9600 ?
C13 H13C . 0.9600 ?
C14 C2 3_565 1.390(3) ?
C14 H14 . 0.9300 ?
C15 O1 . 1.452(2) ?
C15 H15A . 0.9600 ?
C15 H15B . 0.9600 ?
C15 H15C . 0.9600 ?

loop_
_geom_torsion_atom_site_label_1
_geom_torsion_atom_site_label_2
_geom_torsion_atom_site_label_3
_geom_torsion_atom_site_label_4
_geom_torsion_site_symmetry_1
_geom_torsion_site_symmetry_2
_geom_torsion_site_symmetry_3
_geom_torsion_site_symmetry_4
_geom_torsion
_geom_torsion_publ_flag
O2 C1 C2 C14 . . . 3_565 129.1(2) ?
O1 C1 C2 C14 . . . 3_565 -49.3(2) ?
O2 C1 C2 C3 . . . . -45.5(3) ?
O1 C1 C2 C3 . . . . 136.11(18) ?
C14 C2 C3 C14 3_565 . . . -0.7(3) ?
C1 C2 C3 C14 . . . . 173.85(17) ?
C14 C2 C3 C4 3_565 . . . 178.01(17) ?
C1 C2 C3 C4 . . . . -7.4(3) ?
C14 C3 C4 C5 . . . . -48.0(3) ?
C2 C3 C4 C5 . . . . 133.3(2) ?
C14 C3 C4 S1 . . . . 128.25(17) ?
C2 C3 C4 S1 . . . . -50.5(2) ?
C3 C4 C5 C6 . . . . 177.57(18) ?
S1 C4 C5 C6 . . . . 0.9(2) ?
C4 C5 C6 C7 . . . . -1.4(3) ?
C5 C6 C7 C8 . . . . -178.1(2) ?
C5 C6 C7 S1 . . . . 1.1(2) ?
C6 C7 C8 C9 . . . . -6.6(3) ?
S1 C7 C8 C9 . . . . 174.20(15) ?
C7 C8 C9 C10 . . . . 179.42(19) ?
C8 C9 C10 C11 . . . . -179.62(19) ?
C9 C10 C11 C12 . . . . -178.4(2) ?
C10 C11 C12 C13 . . . . -177.9(2) ?
C2 C3 C14 C2 . . . 3_565 0.7(3) ?
C4 C3 C14 C2 . . . 3_565 -178.05(17) ?
O2 C1 O1 C15 . . . . -2.0(3) ?
C2 C1 O1 C15 . . . . 176.42(16) ?
C6 C7 S1 C4 . . . . -0.48(17) ?
C8 C7 S1 C4 . . . . 178.84(17) ?
C5 C4 S1 C7 . . . . -0.28(16) ?
C3 C4 S1 C7 . . . . -177.16(16) ?
